data_1512349
loop_
_publ_author_name
'Lin, Wen-Chung'
'Yang, Ding-Yah'

_publ_section_title
;
 Visible Light Photoredox Catalysis: Synthesis of
 Indazolo[2,3-a]quinolines from
 2-(2-Nitrophenyl)-1,2,3,4-tetrahydroquinolines
;
_journal_issue 18
_journal_name_full 'Organic Letters'
_journal_page_first 4862
_journal_paper_doi 10.1021/ol402286d
_journal_volume 15
_journal_year 2013
_chemical_formula_moiety 'C18 H18 N2 O4'
_chemical_formula_sum 'C18 H18 N2 O4'
_chemical_formula_weight 326.34
_space_group_IT_number 14
_symmetry_cell_setting monoclinic
_symmetry_Int_Tables_number 14
_symmetry_space_group_name_Hall '-P 2ybc'
_symmetry_space_group_name_H-M 'P 1 21/c 1'
_atom_sites_solution_hydrogens geom
_atom_sites_solution_primary direct
_atom_sites_solution_secondary difmap
_audit_creation_method SHELXL-97
_cell_angle_alpha 90.00
_cell_angle_beta 97.932(2)
_cell_angle_gamma 90.00
_cell_formula_units_Z 8
_cell_length_a 10.2180(7)
_cell_length_b 17.6270(13)
_cell_length_c 18.0314(13)
_cell_measurement_reflns_used 4424
_cell_measurement_temperature 297(2)
_cell_measurement_theta_max 24.656
_cell_measurement_theta_min 2.555
_cell_volume 3216.6(4)
_computing_cell_refinement 'Bruker SMART'
_computing_data_collection 'Bruker SMART'
_computing_data_reduction 'Bruker SHELXTL'
_computing_molecular_graphics 'Bruker SHELXTL'
_computing_publication_material 'Bruker SHELXTL'
_computing_structure_refinement 'SHELXL-97 (Sheldrick, 2008)'
_computing_structure_solution 'SHELXS-97 (Sheldrick, 2008)'
_diffrn_ambient_temperature 297(2)
_diffrn_measured_fraction_theta_full 0.999
_diffrn_measured_fraction_theta_max 0.999
_diffrn_measurement_device_type 'CCD area detector'
_diffrn_measurement_method 'phi and omega scans'
_diffrn_radiation_monochromator graphite
_diffrn_radiation_probe x-ray
_diffrn_radiation_type MoK\a
_diffrn_radiation_wavelength 0.71073
_diffrn_reflns_av_R_equivalents 0.0466
_diffrn_reflns_av_sigmaI/netI 0.0470
_diffrn_reflns_limit_h_max 12
_diffrn_reflns_limit_h_min -12
_diffrn_reflns_limit_k_max 21
_diffrn_reflns_limit_k_min -21
_diffrn_reflns_limit_l_max 22
_diffrn_reflns_limit_l_min -21
_diffrn_reflns_number 18182
_diffrn_reflns_theta_full 26.04
_diffrn_reflns_theta_max 26.04
_diffrn_reflns_theta_min 1.62
_diffrn_source 'fine-focus sealed tube'
_exptl_absorpt_coefficient_mu 0.096
_exptl_absorpt_correction_T_max 1.000000
_exptl_absorpt_correction_T_min 0.404817
_exptl_absorpt_correction_type empirical
_exptl_crystal_colour orange
_exptl_crystal_density_diffrn 1.348
_exptl_crystal_density_method 'not measured'
_exptl_crystal_description parallelepiped
_exptl_crystal_F_000 1376
_exptl_crystal_size_max 0.52
_exptl_crystal_size_mid 0.38
_exptl_crystal_size_min 0.14
_refine_diff_density_max 0.687
_refine_diff_density_min -0.211
_refine_diff_density_rms 0.045
_refine_ls_extinction_method none
_refine_ls_goodness_of_fit_ref 0.999
_refine_ls_hydrogen_treatment mixed
_refine_ls_matrix_type full
_refine_ls_number_parameters 441
_refine_ls_number_reflns 6348
_refine_ls_number_restraints 0
_refine_ls_restrained_S_all 0.999
_refine_ls_R_factor_all 0.0961
_refine_ls_R_factor_gt 0.0518
_refine_ls_shift/su_max 0.000
_refine_ls_shift/su_mean 0.000
_refine_ls_structure_factor_coef Fsqd
_refine_ls_weighting_details 'calc w=1/[\s^2^(Fo^2^)+(0.0873P)^2^+0.2778P] where P=(Fo^2^+2Fc^2^)/3'
_refine_ls_weighting_scheme calc
_refine_ls_wR_factor_gt 0.1407
_refine_ls_wR_factor_ref 0.1677
_reflns_number_gt 3687
_reflns_number_total 6348
_reflns_threshold_expression >2sigma(I)
_cod_data_source_file ol402286d_si_002.cif
_cod_data_source_block wc023m
_cod_original_sg_symbol_H-M 'P 21/c'
_cod_database_code 1512349

loop_
_symmetry_equiv_pos_as_xyz
'x, y, z'
'-x, y+1/2, -z+1/2'
'-x, -y, -z'
'x, -y-1/2, z-1/2'

loop_
_atom_site_label
_atom_site_type_symbol
_atom_site_fract_x
_atom_site_fract_y
_atom_site_fract_z
_atom_site_U_iso_or_equiv
_atom_site_adp_type
_atom_site_occupancy
_atom_site_symmetry_multiplicity
_atom_site_calc_flag
_atom_site_refinement_flags
O1 O 0.33798(18) 0.86322(11) -0.09220(9) 0.0654(5) Uani 1 1 d .
O2 O 0.42943(17) 0.87010(13) 0.20325(9) 0.0736(6) Uani 1 1 d .
O3 O 1.1105(2) 0.98126(15) 0.25464(14) 0.1028(8) Uani 1 1 d .
O4 O 0.8992(2) 0.98128(12) 0.23518(12) 0.0791(6) Uani 1 1 d .
N1 N 0.7310(2) 0.77968(12) 0.13838(11) 0.0509(5) Uani 1 1 d .
H1A H 0.803(3) 0.7572(16) 0.1217(16) 0.080(9) Uiso 1 1 d .
N2 N 1.0042(3) 0.94863(16) 0.25187(12) 0.0669(7) Uani 1 1 d .
C1 C 0.6251(2) 0.79951(13) 0.08312(13) 0.0440(6) Uani 1 1 d .
C2 C 0.6061(2) 0.76030(14) 0.01514(14) 0.0505(6) Uani 1 1 d .
H2A H 0.6604 0.7195 0.0075 0.061 Uiso 1 1 calc R
C3 C 0.5068(2) 0.78181(14) -0.04072(14) 0.0536(6) Uani 1 1 d .
H3B H 0.4936 0.7549 -0.0855 0.064 Uiso 1 1 calc R
C4 C 0.4270(2) 0.84314(14) -0.03045(13) 0.0476(6) Uani 1 1 d .
C5 C 0.4407(2) 0.88009(14) 0.03753(12) 0.0460(6) Uani 1 1 d .
H5A H 0.3845 0.9200 0.0452 0.055 Uiso 1 1 calc R
C6 C 0.5392(2) 0.85767(13) 0.09506(12) 0.0423(5) Uani 1 1 d .
C7 C 0.5450(2) 0.89423(15) 0.17099(13) 0.0492(6) Uani 1 1 d .
H7A H 0.5435 0.9495 0.1653 0.059 Uiso 1 1 calc R
C8 C 0.4690(3) 0.84191(19) 0.27712(15) 0.0683(8) Uani 1 1 d .
H8A H 0.4110 0.8013 0.2887 0.082 Uiso 1 1 calc R
H8B H 0.4675 0.8820 0.3139 0.082 Uiso 1 1 calc R
C9 C 0.6081(3) 0.81291(18) 0.27644(16) 0.0654(8) Uani 1 1 d .
H9A H 0.6080 0.7625 0.2549 0.078 Uiso 1 1 calc R
H9B H 0.6572 0.8120 0.3265 0.078 Uiso 1 1 calc R
C10 C 0.6649(2) 0.87114(15) 0.22719(13) 0.0479(6) Uani 1 1 d .
H10A H 0.6948 0.9154 0.2579 0.057 Uiso 1 1 calc R
C11 C 0.7795(2) 0.84335(14) 0.18712(13) 0.0470(6) Uani 1 1 d .
H11A H 0.8049 0.8846 0.1556 0.056 Uiso 1 1 calc R
C12 C 0.9000(2) 0.81973(16) 0.24039(13) 0.0531(7) Uani 1 1 d .
C13 C 0.9147(3) 0.74344(18) 0.26165(16) 0.0699(8) Uani 1 1 d .
H13A H 0.8483 0.7092 0.2442 0.084 Uiso 1 1 calc R
C14 C 1.0243(4) 0.7176(2) 0.30750(19) 0.0885(11) Uani 1 1 d .
H14A H 1.0311 0.6666 0.3206 0.106 Uiso 1 1 calc R
C15 C 1.1246(4) 0.7674(3) 0.33420(19) 0.0997(13) Uani 1 1 d .
H15A H 1.1988 0.7498 0.3652 0.120 Uiso 1 1 calc R
C16 C 1.1146(3) 0.8417(2) 0.31517(17) 0.0812(10) Uani 1 1 d .
H16A H 1.1821 0.8752 0.3328 0.097 Uiso 1 1 calc R
C17 C 1.0036(3) 0.86744(18) 0.26937(14) 0.0594(7) Uani 1 1 d .
C18 C 0.2557(3) 0.92664(18) -0.08454(16) 0.0727(8) Uani 1 1 d .
H18A H 0.1980 0.9346 -0.1306 0.109 Uiso 1 1 calc R
H18B H 0.3094 0.9709 -0.0729 0.109 Uiso 1 1 calc R
H18C H 0.2039 0.9173 -0.0449 0.109 Uiso 1 1 calc R
O5 O 0.18307(19) 0.06260(10) 0.02759(11) 0.0679(5) Uani 1 1 d .
O6 O 0.10706(18) 0.34626(12) -0.04281(15) 0.0921(8) Uani 1 1 d .
O7 O -0.56321(19) 0.42017(11) 0.01636(11) 0.0692(5) Uani 1 1 d .
O8 O -0.3537(2) 0.39868(12) 0.03604(11) 0.0730(6) Uani 1 1 d .
N3 N -0.2125(2) 0.24947(12) -0.11691(11) 0.0475(5) Uani 1 1 d .
H3A H -0.282(2) 0.2264(14) -0.1354(14) 0.051(8) Uiso 1 1 d .
N4 N -0.4575(2) 0.40616(11) -0.00613(13) 0.0545(5) Uani 1 1 d .
C19 C -0.1118(2) 0.20400(13) -0.07970(12) 0.0412(5) Uani 1 1 d .
C20 C -0.1039(2) 0.12721(13) -0.09706(13) 0.0469(6) Uani 1 1 d .
H20A H -0.1669 0.1059 -0.1333 0.056 Uiso 1 1 calc R
C21 C -0.0040(2) 0.08236(14) -0.06127(14) 0.0491(6) Uani 1 1 d .
H21A H 0.0013 0.0316 -0.0747 0.059 Uiso 1 1 calc R
C22 C 0.0887(2) 0.11230(14) -0.00537(14) 0.0476(6) Uani 1 1 d .
C23 C 0.0822(2) 0.18818(14) 0.01214(13) 0.0480(6) Uani 1 1 d .
H23A H 0.1438 0.2086 0.0496 0.058 Uiso 1 1 calc R
C24 C -0.0157(2) 0.23480(13) -0.02561(13) 0.0440(6) Uani 1 1 d .
C25 C -0.0082(2) 0.31920(14) -0.01231(15) 0.0539(6) Uani 1 1 d .
H25A H 0.0016 0.3296 0.0416 0.065 Uiso 1 1 calc R
C26 C 0.0745(3) 0.41080(18) -0.0871(2) 0.0833(10) Uani 1 1 d .
H26A H 0.1287 0.4140 -0.1271 0.100 Uiso 1 1 calc R
H26B H 0.0864 0.4566 -0.0572 0.100 Uiso 1 1 calc R
C27 C -0.0685(3) 0.39972(19) -0.11817(19) 0.0832(10) Uani 1 1 d .
H27A H -0.0781 0.3661 -0.1611 0.100 Uiso 1 1 calc R
H27B H -0.1110 0.4477 -0.1325 0.100 Uiso 1 1 calc R
C28 C -0.1253(2) 0.36410(14) -0.05235(14) 0.0526(6) Uani 1 1 d .
H28A H -0.1471 0.4047 -0.0191 0.063 Uiso 1 1 calc R
C29 C -0.2483(2) 0.31482(13) -0.07348(13) 0.0449(6) Uani 1 1 d .
H29A H -0.2781 0.2962 -0.0274 0.054 Uiso 1 1 calc R
C30 C -0.3602(2) 0.35872(13) -0.11793(13) 0.0457(6) Uani 1 1 d .
C31 C -0.3717(3) 0.35889(15) -0.19599(14) 0.0568(7) Uani 1 1 d .
H31A H -0.3107 0.3315 -0.2190 0.068 Uiso 1 1 calc R
C32 C -0.4699(3) 0.39805(16) -0.24026(16) 0.0662(8) Uani 1 1 d .
H32A H -0.4731 0.3976 -0.2921 0.079 Uiso 1 1 calc R
C33 C -0.5634(3) 0.43797(16) -0.20782(17) 0.0691(8) Uani 1 1 d .
H33A H -0.6296 0.4645 -0.2376 0.083 Uiso 1 1 calc R
C34 C -0.5578(3) 0.43824(15) -0.13149(16) 0.0590(7) Uani 1 1 d .
H34A H -0.6215 0.4641 -0.1092 0.071 Uiso 1 1 calc R
C35 C -0.4572(2) 0.39999(13) -0.08786(13) 0.0472(6) Uani 1 1 d .
C36 C 0.2539(3) 0.08214(17) 0.09734(19) 0.0786(9) Uani 1 1 d .
H36A H 0.3157 0.0425 0.1138 0.118 Uiso 1 1 calc R
H36B H 0.1936 0.0886 0.1332 0.118 Uiso 1 1 calc R
H36C H 0.3009 0.1287 0.0927 0.118 Uiso 1 1 calc R

loop_
_atom_site_aniso_label
_atom_site_aniso_U_11
_atom_site_aniso_U_22
_atom_site_aniso_U_33
_atom_site_aniso_U_23
_atom_site_aniso_U_13
_atom_site_aniso_U_12
O1 0.0645(12) 0.0829(14) 0.0460(11) -0.0080(9) -0.0026(9) 0.0105(10)
O2 0.0430(10) 0.1346(18) 0.0441(11) -0.0014(11) 0.0097(8) 0.0106(11)
O3 0.0746(15) 0.120(2) 0.116(2) -0.0326(15) 0.0189(14) -0.0407(15)
O4 0.0747(14) 0.0797(15) 0.0788(15) 0.0009(11) -0.0038(12) -0.0072(12)
N1 0.0473(12) 0.0538(13) 0.0515(13) -0.0012(10) 0.0061(10) 0.0086(10)
N2 0.0585(15) 0.094(2) 0.0484(14) -0.0112(12) 0.0074(11) -0.0120(15)
C1 0.0418(13) 0.0445(13) 0.0471(14) 0.0012(11) 0.0104(11) -0.0010(11)
C2 0.0471(14) 0.0483(14) 0.0579(16) -0.0085(12) 0.0139(12) -0.0005(11)
C3 0.0529(15) 0.0587(16) 0.0497(15) -0.0167(12) 0.0092(12) -0.0063(13)
C4 0.0453(14) 0.0583(16) 0.0387(14) 0.0005(11) 0.0047(11) -0.0024(12)
C5 0.0450(14) 0.0503(14) 0.0436(14) -0.0038(11) 0.0089(11) 0.0038(11)
C6 0.0419(13) 0.0470(13) 0.0382(12) 0.0015(10) 0.0066(10) 0.0001(11)
C7 0.0459(14) 0.0582(15) 0.0444(14) -0.0037(11) 0.0089(11) 0.0066(12)
C8 0.0581(17) 0.102(2) 0.0476(16) 0.0040(15) 0.0169(13) 0.0043(16)
C9 0.0534(16) 0.088(2) 0.0569(17) 0.0147(14) 0.0158(13) 0.0025(15)
C10 0.0432(13) 0.0615(16) 0.0389(13) -0.0008(11) 0.0053(10) 0.0018(11)
C11 0.0414(13) 0.0553(15) 0.0445(14) 0.0055(11) 0.0070(11) 0.0007(11)
C12 0.0430(14) 0.0757(19) 0.0416(14) 0.0112(12) 0.0095(11) 0.0072(13)
C13 0.0609(18) 0.085(2) 0.0650(18) 0.0252(15) 0.0123(15) 0.0148(16)
C14 0.077(2) 0.115(3) 0.076(2) 0.041(2) 0.0185(19) 0.037(2)
C15 0.062(2) 0.173(4) 0.062(2) 0.033(2) 0.0037(17) 0.037(3)
C16 0.0486(18) 0.140(3) 0.0532(18) 0.0068(19) 0.0010(14) 0.0104(19)
C17 0.0488(16) 0.089(2) 0.0411(14) 0.0070(13) 0.0092(12) 0.0028(15)
C18 0.074(2) 0.082(2) 0.0579(18) 0.0083(15) -0.0048(15) 0.0179(17)
O5 0.0663(12) 0.0582(12) 0.0756(13) 0.0047(9) -0.0030(10) 0.0181(10)
O6 0.0480(12) 0.0611(13) 0.166(2) 0.0311(13) 0.0113(13) -0.0067(10)
O7 0.0650(12) 0.0653(12) 0.0827(14) -0.0122(10) 0.0293(11) 0.0018(10)
O8 0.0686(13) 0.0938(15) 0.0549(12) -0.0129(10) 0.0020(10) 0.0215(11)
N3 0.0469(13) 0.0477(12) 0.0472(12) -0.0021(9) 0.0039(10) 0.0077(10)
N4 0.0598(14) 0.0440(12) 0.0613(14) -0.0083(10) 0.0140(12) 0.0036(11)
C19 0.0441(13) 0.0419(13) 0.0393(13) 0.0030(10) 0.0117(10) 0.0026(11)
C20 0.0512(14) 0.0470(14) 0.0441(14) -0.0025(11) 0.0124(11) -0.0021(11)
C21 0.0563(15) 0.0406(13) 0.0529(15) 0.0010(11) 0.0166(12) 0.0062(12)
C22 0.0463(14) 0.0456(14) 0.0520(15) 0.0064(11) 0.0103(12) 0.0059(11)
C23 0.0455(14) 0.0494(15) 0.0492(14) 0.0023(11) 0.0072(11) -0.0021(11)
C24 0.0465(14) 0.0403(13) 0.0461(14) 0.0028(10) 0.0098(11) 0.0009(11)
C25 0.0529(15) 0.0449(15) 0.0624(17) -0.0017(12) 0.0029(13) -0.0014(12)
C26 0.067(2) 0.065(2) 0.121(3) 0.0209(18) 0.0216(19) -0.0084(16)
C27 0.066(2) 0.086(2) 0.099(3) 0.0352(18) 0.0140(18) -0.0125(17)
C28 0.0492(15) 0.0417(14) 0.0673(17) -0.0001(12) 0.0102(12) 0.0039(11)
C29 0.0470(14) 0.0436(13) 0.0451(14) -0.0002(10) 0.0098(11) 0.0041(11)
C30 0.0477(14) 0.0412(13) 0.0485(14) 0.0010(10) 0.0076(11) 0.0001(11)
C31 0.0600(16) 0.0580(16) 0.0528(16) 0.0037(12) 0.0091(13) 0.0107(13)
C32 0.077(2) 0.0660(18) 0.0532(17) 0.0059(13) -0.0003(15) 0.0107(16)
C33 0.0665(18) 0.0646(19) 0.071(2) 0.0004(15) -0.0093(15) 0.0163(15)
C34 0.0526(16) 0.0554(16) 0.0671(19) -0.0092(13) 0.0019(13) 0.0095(13)
C35 0.0477(14) 0.0433(13) 0.0500(15) -0.0032(11) 0.0052(11) -0.0003(11)
C36 0.073(2) 0.065(2) 0.089(2) 0.0135(16) -0.0194(18) 0.0037(16)

loop_
_atom_type_symbol
_atom_type_description
_atom_type_scat_dispersion_real
_atom_type_scat_dispersion_imag
_atom_type_scat_source
C C 0.0033 0.0016 'International Tables Vol C Tables 4.2.6.8 and 6.1.1.4'
H H 0.0000 0.0000 'International Tables Vol C Tables 4.2.6.8 and 6.1.1.4'
N N 0.0061 0.0033 'International Tables Vol C Tables 4.2.6.8 and 6.1.1.4'
O O 0.0106 0.0060 'International Tables Vol C Tables 4.2.6.8 and 6.1.1.4'

loop_
_geom_angle_atom_site_label_1
_geom_angle_atom_site_label_2
_geom_angle_atom_site_label_3
_geom_angle
C4 O1 C18 117.17(19)
C8 O2 C7 109.58(18)
C1 N1 C11 113.3(2)
C1 N1 H1A 116.5(18)
C11 N1 H1A 107.6(18)
O3 N2 O4 122.3(3)
O3 N2 C17 118.7(3)
O4 N2 C17 119.0(2)
C6 C1 N1 121.0(2)
C6 C1 C2 119.2(2)
N1 C1 C2 119.9(2)
C3 C2 C1 120.3(2)
C3 C2 H2A 119.9
C1 C2 H2A 119.9
C4 C3 C2 120.3(2)
C4 C3 H3B 119.8
C2 C3 H3B 119.8
C3 C4 C5 120.0(2)
C3 C4 O1 115.3(2)
C5 C4 O1 124.8(2)
C4 C5 C6 120.0(2)
C4 C5 H5A 120.0
C6 C5 H5A 120.0
C1 C6 C5 120.0(2)
C1 C6 C7 120.7(2)
C5 C6 C7 119.2(2)
O2 C7 C6 107.87(19)
O2 C7 C10 106.12(18)
C6 C7 C10 114.49(19)
O2 C7 H7A 109.4
C6 C7 H7A 109.4
C10 C7 H7A 109.4
O2 C8 C9 104.8(2)
O2 C8 H8A 110.8
C9 C8 H8A 110.8
O2 C8 H8B 110.8
C9 C8 H8B 110.8
H8A C8 H8B 108.9
C8 C9 C10 102.2(2)
C8 C9 H9A 111.3
C10 C9 H9A 111.3
C8 C9 H9B 111.3
C10 C9 H9B 111.3
H9A C9 H9B 109.2
C7 C10 C11 111.39(18)
C7 C10 C9 103.3(2)
C11 C10 C9 115.8(2)
C7 C10 H10A 108.7
C11 C10 H10A 108.7
C9 C10 H10A 108.7
N1 C11 C12 110.3(2)
N1 C11 C10 107.97(19)
C12 C11 C10 113.28(19)
N1 C11 H11A 108.4
C12 C11 H11A 108.4
C10 C11 H11A 108.4
C17 C12 C13 115.4(2)
C17 C12 C11 125.5(2)
C13 C12 C11 119.0(2)
C14 C13 C12 122.0(3)
C14 C13 H13A 119.0
C12 C13 H13A 119.0
C15 C14 C13 120.1(3)
C15 C14 H14A 119.9
C13 C14 H14A 119.9
C16 C15 C14 119.9(3)
C16 C15 H15A 120.0
C14 C15 H15A 120.0
C15 C16 C17 119.7(3)
C15 C16 H16A 120.2
C17 C16 H16A 120.2
C16 C17 C12 122.8(3)
C16 C17 N2 114.9(3)
C12 C17 N2 122.2(2)
O1 C18 H18A 109.5
O1 C18 H18B 109.5
H18A C18 H18B 109.5
O1 C18 H18C 109.5
H18A C18 H18C 109.5
H18B C18 H18C 109.5
C22 O5 C36 118.3(2)
C26 O6 C25 110.0(2)
C19 N3 C29 114.46(19)
C19 N3 H3A 115.7(17)
C29 N3 H3A 109.5(17)
O7 N4 O8 122.8(2)
O7 N4 C35 117.8(2)
O8 N4 C35 119.4(2)
C24 C19 C20 118.6(2)
C24 C19 N3 120.8(2)
C20 C19 N3 120.6(2)
C21 C20 C19 120.9(2)
C21 C20 H20A 119.5
C19 C20 H20A 119.5
C20 C21 C22 120.6(2)
C20 C21 H21A 119.7
C22 C21 H21A 119.7
C23 C22 C21 119.0(2)
C23 C22 O5 124.9(2)
C21 C22 O5 116.0(2)
C22 C23 C24 120.9(2)
C22 C23 H23A 119.6
C24 C23 H23A 119.6
C19 C24 C23 120.0(2)
C19 C24 C25 120.7(2)
C23 C24 C25 119.0(2)
O6 C25 C24 106.9(2)
O6 C25 C28 105.9(2)
C24 C25 C28 114.6(2)
O6 C25 H25A 109.7
C24 C25 H25A 109.7
C28 C25 H25A 109.7
O6 C26 C27 104.4(2)
O6 C26 H26A 110.9
C27 C26 H26A 110.9
O6 C26 H26B 110.9
C27 C26 H26B 110.9
H26A C26 H26B 108.9
C26 C27 C28 102.6(3)
C26 C27 H27A 111.2
C28 C27 H27A 111.2
C26 C27 H27B 111.2
C28 C27 H27B 111.2
H27A C27 H27B 109.2
C27 C28 C25 102.9(2)
C27 C28 C29 115.2(2)
C25 C28 C29 112.65(19)
C27 C28 H28A 108.6
C25 C28 H28A 108.6
C29 C28 H28A 108.6
N3 C29 C30 110.11(19)
N3 C29 C28 108.77(19)
C30 C29 C28 112.04(19)
N3 C29 H29A 108.6
C30 C29 H29A 108.6
C28 C29 H29A 108.6
C35 C30 C31 115.1(2)
C35 C30 C29 125.8(2)
C31 C30 C29 119.1(2)
C32 C31 C30 122.6(2)
C32 C31 H31A 118.7
C30 C31 H31A 118.7
C33 C32 C31 120.1(3)
C33 C32 H32A 120.0
C31 C32 H32A 120.0
C34 C33 C32 119.5(3)
C34 C33 H33A 120.2
C32 C33 H33A 120.2
C33 C34 C35 119.7(2)
C33 C34 H34A 120.2
C35 C34 H34A 120.2
C30 C35 C34 123.0(2)
C30 C35 N4 121.6(2)
C34 C35 N4 115.4(2)
O5 C36 H36A 109.5
O5 C36 H36B 109.5
H36A C36 H36B 109.5
O5 C36 H36C 109.5
H36A C36 H36C 109.5
H36B C36 H36C 109.5

loop_
_geom_bond_atom_site_label_1
_geom_bond_atom_site_label_2
_geom_bond_distance
O1 C4 1.383(3)
O1 C18 1.417(3)
O2 C8 1.427(3)
O2 C7 1.450(3)
O3 N2 1.224(3)
O4 N2 1.218(3)
N1 C1 1.410(3)
N1 C11 1.469(3)
N1 H1A 0.93(3)
N2 C17 1.466(4)
C1 C6 1.386(3)
C1 C2 1.397(3)
C2 C3 1.380(3)
C2 H2A 0.9300
C3 C4 1.382(3)
C3 H3B 0.9300
C4 C5 1.378(3)
C5 C6 1.399(3)
C5 H5A 0.9300
C6 C7 1.507(3)
C7 C10 1.533(3)
C7 H7A 0.9800
C8 C9 1.512(4)
C8 H8A 0.9700
C8 H8B 0.9700
C9 C10 1.524(3)
C9 H9A 0.9700
C9 H9B 0.9700
C10 C11 1.538(3)
C10 H10A 0.9800
C11 C12 1.512(3)
C11 H11A 0.9800
C12 C17 1.396(4)
C12 C13 1.401(4)
C13 C14 1.375(4)
C13 H13A 0.9300
C14 C15 1.384(5)
C14 H14A 0.9300
C15 C16 1.354(5)
C15 H15A 0.9300
C16 C17 1.385(4)
C16 H16A 0.9300
C18 H18A 0.9600
C18 H18B 0.9600
C18 H18C 0.9600
O5 C22 1.375(3)
O5 C36 1.405(3)
O6 C26 1.404(3)
O6 C25 1.448(3)
O7 N4 1.230(3)
O8 N4 1.224(3)
N3 C19 1.400(3)
N3 C29 1.467(3)
N3 H3A 0.84(2)
N4 C35 1.478(3)
C19 C24 1.395(3)
C19 C20 1.394(3)
C20 C21 1.379(3)
C20 H20A 0.9300
C21 C22 1.389(3)
C21 H21A 0.9300
C22 C23 1.378(3)
C23 C24 1.397(3)
C23 H23A 0.9300
C24 C25 1.507(3)
C25 C28 1.530(3)
C25 H25A 0.9800
C26 C27 1.504(4)
C26 H26A 0.9700
C26 H26B 0.9700
C27 C28 1.526(4)
C27 H27A 0.9700
C27 H27B 0.9700
C28 C29 1.532(3)
C28 H28A 0.9800
C29 C30 1.515(3)
C29 H29A 0.9800
C30 C35 1.398(3)
C30 C31 1.396(3)
C31 C32 1.378(4)
C31 H31A 0.9300
C32 C33 1.380(4)
C32 H32A 0.9300
C33 C34 1.370(4)
C33 H33A 0.9300
C34 C35 1.381(3)
C34 H34A 0.9300
C36 H36A 0.9600
C36 H36B 0.9600
C36 H36C 0.9600
